data_4345061
loop_
_publ_author_name
'Firmino, Ana D. G.'
'Mendes, Ricardo F.'
'Antunes, Margarida M.'
'Barbosa, Paula C.'
'Vilela, S\'ergio M F'
'Valente, Anabela A.'
'Figueiredo, Filipe M. L.'
'Tom\'e, Jo\~ao P C'
'Paz, Filipe A Almeida'

_publ_section_title
;
 Robust Multifunctional Yttrium-Based Metal-Organic Frameworks with
 Breathing Effect.
;
_journal_issue 3
_journal_name_full 'Inorganic chemistry'
_journal_page_first 1193
_journal_page_last 1208
_journal_paper_doi 10.1021/acs.inorgchem.6b02199
_journal_volume 56
_journal_year 2017
_chemical_formula_moiety '2(C12 H11 O12 P4 Y), 5(H2 O)'
_chemical_formula_sum 'C24 H32 O29 P8 Y2'
_chemical_formula_weight 1210.07
_space_group_IT_number 14
_space_group_name_Hall '-P 2ybc'
_space_group_name_H-M_alt 'P 1 21/c 1'
_symmetry_cell_setting monoclinic
_symmetry_space_group_name_Hall '-P 2ybc'
_symmetry_space_group_name_H-M 'P 1 21/c 1'
_atom_sites_solution_hydrogens mixed
_audit_creation_date '29 December 2016'
_audit_creation_method 'SHELXL-2014, manual editing plus enCIFer'
_cell_angle_alpha 90
_cell_angle_beta 114.979(3)
_cell_angle_gamma 90
_cell_formula_units_Z 2
_cell_length_a 9.2274(9)
_cell_length_b 23.952(2)
_cell_length_c 10.4430(10)
_cell_measurement_reflns_used 7118
_cell_measurement_temperature 180(2)
_cell_measurement_theta_max 27.64
_cell_measurement_theta_min 2.31
_cell_volume 2092.2(3)
_computing_cell_refinement 'SAINT V8.27B (Bruker AXS Inc., 2012)'
_computing_data_collection 'APEX2 2012.4 (Bruker AXS Inc., 2012)'
_computing_data_reduction 'SAINT V8.27B (Bruker AXS Inc., 2012)'
_computing_molecular_graphics 'DIAMOND (Brandenburg, 2009)'
_computing_publication_material 'SHELXTL (Sheldrick, 2008)'
_computing_structure_refinement 'SHELXTL (Sheldrick, 2008)'
_computing_structure_solution 'SHELXTL (Sheldrick, 2008)'
_diffrn_ambient_temperature 180(2)
_diffrn_detector_area_resol_mean 10.4167
_diffrn_measured_fraction_theta_full 0.997
_diffrn_measured_fraction_theta_max 0.998
_diffrn_measurement_device_type 'Bruker D8 QUEST '
_diffrn_measurement_method '\w / \f scans'
_diffrn_radiation_monochromator 'Multi-layer X-ray mirror'
_diffrn_radiation_source 'Sealed tube'
_diffrn_radiation_type MoK\a
_diffrn_radiation_wavelength 0.71073
_diffrn_reflns_av_R_equivalents 0.1348
_diffrn_reflns_av_unetI/netI 0.0930
_diffrn_reflns_Laue_measured_fraction_full 0.997
_diffrn_reflns_Laue_measured_fraction_max 0.998
_diffrn_reflns_limit_h_max 12
_diffrn_reflns_limit_h_min -12
_diffrn_reflns_limit_k_max 32
_diffrn_reflns_limit_k_min -32
_diffrn_reflns_limit_l_max 13
_diffrn_reflns_limit_l_min -14
_diffrn_reflns_number 53036
_diffrn_reflns_point_group_measured_fraction_full 0.997
_diffrn_reflns_point_group_measured_fraction_max 0.998
_diffrn_reflns_theta_full 25.242
_diffrn_reflns_theta_max 29.128
_diffrn_reflns_theta_min 3.528
_diffrn_standards_number 0
_exptl_absorpt_coefficient_mu 3.166
_exptl_absorpt_correction_type multi-scan
_exptl_absorpt_process_details
; 
'SADABS V2012/1 (Bruker AXS Inc.)' 
;
_exptl_crystal_colour Colourless
_exptl_crystal_density_diffrn 1.921
_exptl_crystal_description Needle
_exptl_crystal_F_000 1212
_exptl_crystal_size_max 0.080
_exptl_crystal_size_mid 0.020
_exptl_crystal_size_min 0.010
_exptl_transmission_factor_max 0.7458
_exptl_transmission_factor_min 0.6605
_refine_diff_density_max 1.511
_refine_diff_density_min -0.863
_refine_diff_density_rms 0.143
_refine_ls_extinction_method none
_refine_ls_goodness_of_fit_ref 1.046
_refine_ls_hydrogen_treatment mixed
_refine_ls_matrix_type full
_refine_ls_number_parameters 318
_refine_ls_number_reflns 5631
_refine_ls_number_restraints 3
_refine_ls_restrained_S_all 1.046
_refine_ls_R_factor_all 0.1227
_refine_ls_R_factor_gt 0.0640
_refine_ls_shift/su_max 0.001
_refine_ls_shift/su_mean 0.000
_refine_ls_structure_factor_coef Fsqd
_refine_ls_weighting_details 'w=1/[\s^2^(Fo^2^)+(0.0340P)^2^+6.1868P] where P=(Fo^2^+2Fc^2^)/3'
_refine_ls_weighting_scheme calc
_refine_ls_wR_factor_gt 0.0969
_refine_ls_wR_factor_ref 0.1141
_reflns_Friedel_coverage 0.000
_reflns_number_gt 3661
_reflns_number_total 5631
_reflns_threshold_expression 'I > 2\s(I)'
_cod_data_source_file ic6b02199_si_002.cif
_cod_data_source_block 2
_cod_depositor_comments
;
The following automatic conversions were performed:

'_symmetry_cell_setting' value 'Monoclinic' changed to 'monoclinic'
according to
/usr/data/users/saulius/crontab/automatic-downloads/rss-feeds/ACS/lib/dictionaries/cif_core.dic
dictionary named 'cif_core.dic' version 2.4.2 from 2011-04-26.

Automatic conversion script
Id: cif_fix_values 4268 2015-11-12 08:31:59Z antanas 

 Adding full bibliography for 4345061.cif.
;
_cod_original_cell_volume 2092.2(4)
_cod_database_code 4345061
_shelx_space_group_comment
;
The symmetry employed for this shelxl refinement is uniquely defined
by the following loop, which should always be used as a source of
symmetry information in preference to the above space-group names.
They are only intended as comments.
;
_shelx_estimated_absorpt_t_min 0.786
_shelx_estimated_absorpt_t_max 0.969
_shelxl_version_number 2014/6

loop_
_space_group_symop_operation_xyz
'x, y, z'
'-x, y+1/2, -z+1/2'
'-x, -y, -z'
'x, -y-1/2, z-1/2'

loop_
_atom_site_label
_atom_site_type_symbol
_atom_site_fract_x
_atom_site_fract_y
_atom_site_fract_z
_atom_site_U_iso_or_equiv
_atom_site_adp_type
_atom_site_occupancy
_atom_site_site_symmetry_order
_atom_site_calc_flag
_atom_site_refinement_flags_posn
_atom_site_refinement_flags_adp
_atom_site_refinement_flags_occupancy
Y1 Y 0.27699(5) 0.04959(2) 1.04280(5) 0.01183(11) Uani 1 1 d . . .
P1 P 0.37841(15) 0.17405(5) 0.89778(15) 0.0207(3) Uani 1 1 d . . .
P2 P 0.85314(14) 0.06716(5) 0.80762(13) 0.0159(3) Uani 1 1 d . . .
P3 P 0.69650(13) 0.45323(5) 0.72123(12) 0.0148(2) Uani 1 1 d . . .
P4 P 1.20625(18) 0.33387(5) 0.73069(18) 0.0331(4) Uani 1 1 d . . .
O1 O 0.3653(4) 0.11622(13) 0.9447(4) 0.0237(8) Uani 1 1 d . . .
O2 O 0.3836(5) 0.22057(15) 0.9991(5) 0.0455(12) Uani 1 1 d . . .
H2 H 0.3395 0.2096 1.0504 0.068 Uiso 1 1 calc R U .
O3 O 0.2314(4) 0.18438(16) 0.7549(5) 0.0433(11) Uani 1 1 d . . .
H3 H 0.2422 0.2151 0.7209 0.065 Uiso 1 1 calc R U .
O4 O 0.7695(4) 0.01866(12) 0.8373(4) 0.0229(8) Uani 1 1 d . . .
O5 O 1.0301(4) 0.06991(14) 0.8949(4) 0.0270(8) Uani 1 1 d . . .
O6 O 0.8310(4) 0.06623(15) 0.6501(3) 0.0259(8) Uani 1 1 d . . .
H6 H 0.7338 0.0620 0.5962 0.039 Uiso 1 1 calc R U .
O7 O 0.5308(3) 0.44699(12) 0.7140(3) 0.0161(6) Uani 1 1 d . . .
O8 O 0.8076(4) 0.48018(15) 0.8656(4) 0.0327(9) Uani 1 1 d . . .
H8 H 0.8094 0.5150 0.8561 0.049 Uiso 1 1 calc R U .
O9 O 0.7018(4) 0.48524(12) 0.6003(3) 0.0207(7) Uani 1 1 d . . .
O10 O 1.2386(4) 0.38973(13) 0.6859(4) 0.0253(8) Uani 1 1 d . . .
O11 O 1.2077(6) 0.28558(16) 0.6380(6) 0.0722(18) Uani 1 1 d . . .
O12 O 1.3382(5) 0.3235(2) 0.8862(6) 0.0772(19) Uani 1 1 d . . .
H12 H 1.3291 0.2909 0.9115 0.116 Uiso 1 1 calc R U .
C1 C 0.5563(5) 0.17943(19) 0.8679(5) 0.0191(10) Uani 1 1 d . . .
C2 C 0.6152(6) 0.23000(19) 0.8456(6) 0.0225(11) Uani 1 1 d . . .
H2A H 0.5657 0.2637 0.8541 0.027 Uiso 1 1 calc R U .
C3 C 0.7463(6) 0.23247(19) 0.8108(5) 0.0203(10) Uani 1 1 d . . .
C4 C 0.8152(5) 0.18143(19) 0.8010(5) 0.0206(10) Uani 1 1 d . . .
H4 H 0.9034 0.1817 0.7766 0.025 Uiso 1 1 calc R U .
C5 C 0.7596(5) 0.13058(18) 0.8255(5) 0.0169(10) Uani 1 1 d . . .
C6 C 0.6283(6) 0.12970(19) 0.8571(5) 0.0199(10) Uani 1 1 d . . .
H6A H 0.5872 0.0951 0.8714 0.024 Uiso 1 1 calc R U .
C7 C 0.8091(6) 0.28607(19) 0.7823(6) 0.0227(11) Uani 1 1 d . . .
C8 C 0.7282(6) 0.33701(18) 0.7633(5) 0.0201(10) Uani 1 1 d . . .
H8A H 0.6290 0.3381 0.7706 0.024 Uiso 1 1 calc R U .
C9 C 0.7889(5) 0.38610(18) 0.7341(5) 0.0175(10) Uani 1 1 d . . .
C10 C 0.9325(6) 0.38494(19) 0.7194(6) 0.0236(11) Uani 1 1 d . . .
H10 H 0.9726 0.4180 0.6958 0.028 Uiso 1 1 calc R U .
C11 C 1.0165(6) 0.3350(2) 0.7394(6) 0.0265(12) Uani 1 1 d . . .
C12 C 0.9551(6) 0.2867(2) 0.7716(6) 0.0281(12) Uani 1 1 d . . .
H12A H 1.0143 0.2530 0.7869 0.034 Uiso 1 1 calc R U .
O1W O 0.5323(5) 0.4405(4) 0.9744(5) 0.106(3) Uani 1 1 d D . .
H1X H 0.514(10) 0.447(4) 0.879(3) 0.159 Uiso 1 1 d D U .
H1Y H 0.434(5) 0.435(5) 0.980(9) 0.159 Uiso 1 1 d D U .
O2W O 0.0948(6) 0.4170(3) 0.0858(6) 0.0458(14) Uani 0.8 1 d . . P
O3W O 0.073(2) 0.3794(9) 0.089(2) 0.030(4) Uani 0.2 1 d . . P
O4W O 0.3553(15) 0.3786(6) 0.0345(13) 0.043(4) Uani 0.3 1 d . . P
O5W O 0.256(3) 0.4505(10) -0.011(3) 0.057(6) Uani 0.2 1 d . . P

loop_
_atom_site_aniso_label
_atom_site_aniso_U_11
_atom_site_aniso_U_22
_atom_site_aniso_U_33
_atom_site_aniso_U_23
_atom_site_aniso_U_13
_atom_site_aniso_U_12
Y1 0.00970(19) 0.01040(18) 0.0169(2) -0.00166(19) 0.00706(17) -0.00024(17)
P1 0.0161(6) 0.0176(6) 0.0342(8) 0.0039(5) 0.0163(6) 0.0013(5)
P2 0.0115(6) 0.0177(5) 0.0194(7) 0.0029(5) 0.0073(5) 0.0006(4)
P3 0.0114(5) 0.0155(5) 0.0180(6) 0.0052(5) 0.0066(5) 0.0019(4)
P4 0.0322(8) 0.0188(6) 0.0680(11) 0.0178(7) 0.0403(8) 0.0078(6)
O1 0.0205(18) 0.0235(17) 0.035(2) 0.0077(15) 0.0192(17) -0.0008(14)
O2 0.057(3) 0.029(2) 0.081(3) -0.017(2) 0.059(3) -0.0199(19)
O3 0.019(2) 0.037(2) 0.064(3) 0.030(2) 0.008(2) 0.0017(16)
O4 0.0270(19) 0.0169(16) 0.031(2) 0.0051(15) 0.0186(17) -0.0001(14)
O5 0.0125(17) 0.0305(18) 0.034(2) 0.0012(16) 0.0059(16) 0.0033(14)
O6 0.0234(19) 0.037(2) 0.0171(18) 0.0032(16) 0.0088(16) 0.0007(16)
O7 0.0104(15) 0.0204(15) 0.0180(17) 0.0020(14) 0.0066(13) 0.0032(12)
O8 0.028(2) 0.031(2) 0.027(2) -0.0009(17) -0.0002(17) -0.0082(16)
O9 0.0233(18) 0.0177(16) 0.025(2) 0.0110(14) 0.0144(16) 0.0045(13)
O10 0.0264(19) 0.0187(16) 0.041(2) 0.0094(16) 0.0247(18) 0.0026(14)
O11 0.099(4) 0.022(2) 0.160(5) -0.003(3) 0.118(4) -0.005(2)
O12 0.031(3) 0.089(4) 0.119(5) 0.090(4) 0.040(3) 0.033(2)
C1 0.014(2) 0.021(2) 0.027(3) 0.007(2) 0.013(2) 0.0021(18)
C2 0.018(2) 0.018(2) 0.038(3) 0.011(2) 0.018(2) 0.0081(18)
C3 0.018(2) 0.020(2) 0.027(3) 0.011(2) 0.014(2) 0.0066(19)
C4 0.015(2) 0.022(2) 0.030(3) 0.008(2) 0.015(2) 0.0026(18)
C5 0.013(2) 0.020(2) 0.018(3) 0.0049(19) 0.007(2) 0.0018(17)
C6 0.019(2) 0.016(2) 0.030(3) 0.006(2) 0.016(2) 0.0026(18)
C7 0.021(3) 0.019(2) 0.037(3) 0.009(2) 0.021(2) 0.0040(19)
C8 0.017(2) 0.019(2) 0.028(3) 0.008(2) 0.014(2) 0.0025(18)
C9 0.011(2) 0.020(2) 0.019(3) 0.009(2) 0.003(2) 0.0034(17)
C10 0.018(3) 0.019(2) 0.042(3) 0.013(2) 0.020(2) 0.0034(19)
C11 0.024(3) 0.022(2) 0.044(3) 0.014(2) 0.025(3) 0.006(2)
C12 0.025(3) 0.021(2) 0.048(4) 0.017(2) 0.026(3) 0.009(2)
O1W 0.025(3) 0.275(9) 0.018(2) 0.016(4) 0.008(2) -0.006(4)
O2W 0.038(3) 0.050(3) 0.042(3) -0.010(3) 0.010(3) -0.003(3)
O3W 0.028(11) 0.035(11) 0.030(11) 0.013(10) 0.015(9) 0.020(9)
O4W 0.029(8) 0.074(10) 0.023(7) -0.003(7) 0.008(6) 0.006(7)
O5W 0.047(14) 0.062(14) 0.069(16) -0.029(13) 0.033(13) -0.004(11)

loop_
_atom_type_symbol
_atom_type_description
_atom_type_scat_dispersion_real
_atom_type_scat_dispersion_imag
_atom_type_scat_source
C C 0.0033 0.0016 'International Tables Vol C Tables 4.2.6.8 and 6.1.1.4'
H H 0.0000 0.0000 'International Tables Vol C Tables 4.2.6.8 and 6.1.1.4'
O O 0.0106 0.0060 'International Tables Vol C Tables 4.2.6.8 and 6.1.1.4'
P P 0.1023 0.0942 'International Tables Vol C Tables 4.2.6.8 and 6.1.1.4'
Y Y -2.7962 3.5667 'International Tables Vol C Tables 4.2.6.8 and 6.1.1.4'

loop_
_geom_angle_atom_site_label_1
_geom_angle_atom_site_label_2
_geom_angle_atom_site_label_3
_geom_angle
_geom_angle_site_symmetry_1
_geom_angle_site_symmetry_3
O5 Y1 O4 99.82(13) 1_455 3_657
O5 Y1 O9 92.33(13) 1_455 2_646
O4 Y1 O9 87.77(12) 3_657 2_646
O5 Y1 O10 85.16(13) 1_455 4_466
O4 Y1 O10 88.77(12) 3_657 4_466
O9 Y1 O10 175.31(12) 2_646 4_466
O5 Y1 O1 89.42(12) 1_455 .
O4 Y1 O1 170.76(12) 3_657 .
O9 Y1 O1 91.99(12) 2_646 .
O10 Y1 O1 91.94(12) 4_466 .
O5 Y1 O7 164.39(12) 1_455 4_566
O4 Y1 O7 87.88(12) 3_657 4_566
O9 Y1 O7 101.58(11) 2_646 4_566
O10 Y1 O7 81.43(12) 4_466 4_566
O1 Y1 O7 83.12(12) . 4_566
O1 P1 O2 115.7(2) . .
O1 P1 O3 107.7(2) . .
O2 P1 O3 108.0(3) . .
O1 P1 C1 109.3(2) . .
O2 P1 C1 107.7(2) . .
O3 P1 C1 108.2(2) . .
O4 P2 O5 115.7(2) . .
O4 P2 O6 110.8(2) . .
O5 P2 O6 105.29(19) . .
O4 P2 C5 108.82(19) . .
O5 P2 C5 110.4(2) . .
O6 P2 C5 105.4(2) . .
O9 P3 O7 113.76(18) . .
O9 P3 O8 111.2(2) . .
O7 P3 O8 109.2(2) . .
O9 P3 C9 109.75(19) . .
O7 P3 C9 110.75(19) . .
O8 P3 C9 101.5(2) . .
O10 P4 O11 115.4(2) . .
O10 P4 O12 107.1(2) . .
O11 P4 O12 109.0(3) . .
O10 P4 C11 109.4(2) . .
O11 P4 C11 108.5(3) . .
O12 P4 C11 107.2(3) . .
P1 O1 Y1 155.9(2) . .
P1 O2 H2 109.5 . .
P1 O3 H3 109.5 . .
P2 O4 Y1 158.7(2) . 3_657
P2 O5 Y1 163.1(2) . 1_655
P2 O6 H6 109.5 . .
P3 O7 Y1 136.39(18) . 4_565
P3 O8 H8 109.5 . .
P3 O9 Y1 166.2(2) . 2_656
P4 O10 Y1 155.7(2) . 4_665
P4 O12 H12 109.5 . .
C2 C1 C6 120.0(4) . .
C2 C1 P1 122.8(3) . .
C6 C1 P1 117.0(3) . .
C1 C2 C3 121.5(4) . .
C1 C2 H2A 119.3 . .
C3 C2 H2A 119.3 . .
C4 C3 C2 116.7(4) . .
C4 C3 C7 120.7(4) . .
C2 C3 C7 122.6(4) . .
C5 C4 C3 122.6(4) . .
C5 C4 H4 118.7 . .
C3 C4 H4 118.7 . .
C6 C5 C4 119.1(4) . .
C6 C5 P2 121.3(3) . .
C4 C5 P2 119.5(3) . .
C5 C6 C1 120.2(4) . .
C5 C6 H6A 119.9 . .
C1 C6 H6A 119.9 . .
C12 C7 C8 117.0(4) . .
C12 C7 C3 119.7(4) . .
C8 C7 C3 123.3(4) . .
C9 C8 C7 121.8(4) . .
C9 C8 H8A 119.1 . .
C7 C8 H8A 119.1 . .
C8 C9 C10 119.7(4) . .
C8 C9 P3 123.4(3) . .
C10 C9 P3 116.8(3) . .
C11 C10 C9 119.6(4) . .
C11 C10 H10 120.2 . .
C9 C10 H10 120.2 . .
C12 C11 C10 119.5(4) . .
C12 C11 P4 120.4(4) . .
C10 C11 P4 120.0(3) . .
C11 C12 C7 122.2(4) . .
C11 C12 H12A 118.9 . .
C7 C12 H12A 118.9 . .
H1X O1W H1Y 110.1(16) . .

loop_
_geom_bond_atom_site_label_1
_geom_bond_atom_site_label_2
_geom_bond_distance
_geom_bond_site_symmetry_2
Y1 O5 2.200(3) 1_455
Y1 O4 2.209(3) 3_657
Y1 O9 2.212(3) 2_646
Y1 O10 2.217(3) 4_466
Y1 O1 2.228(3) .
Y1 O7 2.270(3) 4_566
P1 O1 1.491(3) .
P1 O2 1.524(4) .
P1 O3 1.555(4) .
P1 C1 1.800(4) .
P2 O4 1.497(3) .
P2 O5 1.498(3) .
P2 O6 1.570(3) .
P2 C5 1.795(5) .
P3 O9 1.496(3) .
P3 O7 1.506(3) .
P3 O8 1.561(4) .
P3 C9 1.798(4) .
P4 O10 1.489(3) .
P4 O11 1.512(5) .
P4 O12 1.585(5) .
P4 C11 1.791(5) .
O2 H2 0.8400 .
O3 H3 0.8400 .
O4 Y1 2.209(3) 3_657
O5 Y1 2.200(3) 1_655
O6 H6 0.8400 .
O7 Y1 2.270(3) 4_565
O8 H8 0.8400 .
O9 Y1 2.212(3) 2_656
O10 Y1 2.217(3) 4_665
O12 H12 0.8400 .
C1 C2 1.387(6) .
C1 C6 1.392(6) .
C2 C3 1.403(6) .
C2 H2A 0.9500 .
C3 C4 1.402(6) .
C3 C7 1.490(6) .
C4 C5 1.387(6) .
C4 H4 0.9500 .
C5 C6 1.384(6) .
C6 H6A 0.9500 .
C7 C12 1.397(6) .
C7 C8 1.401(6) .
C8 C9 1.391(6) .
C8 H8A 0.9500 .
C9 C10 1.397(6) .
C10 C11 1.392(6) .
C10 H10 0.9500 .
C11 C12 1.392(6) .
C12 H12A 0.9500 .
O1W H1X 0.946(10) .
O1W H1Y 0.947(10) .
O2W O3W 0.927(19) .

loop_
_geom_hbond_atom_site_label_D
_geom_hbond_atom_site_label_H
_geom_hbond_atom_site_label_A
_geom_hbond_distance_DH
_geom_hbond_distance_HA
_geom_hbond_distance_DA
_geom_hbond_angle_DHA
_geom_hbond_site_symmetry_A
O2 H2 O11 0.84 1.81 2.598(5) 156.0 4_466
O3 H3 O11 0.84 1.86 2.681(6) 164.1 1_455
O6 H6 O1W 0.84 1.76 2.593(6) 174.1 4_565
O8 H8 O2W 0.84 1.83 2.598(7) 151.0 3_666
O12 H12 O2 0.84 1.88 2.688(6) 160.7 1_655
O1W H1X O7 0.946(10) 1.80(3) 2.718(5) 164(9) .
O1W H1Y O5W 0.947(10) 1.71(4) 2.62(2) 160(10) 1_556
O1W H1Y O4W 0.947(10) 1.74(8) 2.476(15) 132(9) 1_556

loop_
_geom_torsion_atom_site_label_1
_geom_torsion_atom_site_label_2
_geom_torsion_atom_site_label_3
_geom_torsion_atom_site_label_4
_geom_torsion
_geom_torsion_site_symmetry_4
O2 P1 O1 Y1 40.2(6) .
O3 P1 O1 Y1 -80.8(6) .
C1 P1 O1 Y1 162.0(5) .
O5 P2 O4 Y1 26.5(6) 3_657
O6 P2 O4 Y1 146.2(5) 3_657
C5 P2 O4 Y1 -98.3(6) 3_657
O4 P2 O5 Y1 7.8(8) 1_655
O6 P2 O5 Y1 -114.9(8) 1_655
C5 P2 O5 Y1 131.8(7) 1_655
O9 P3 O7 Y1 22.2(3) 4_565
O8 P3 O7 Y1 147.0(2) 4_565
C9 P3 O7 Y1 -102.0(3) 4_565
O7 P3 O9 Y1 95.7(9) 2_656
O8 P3 O9 Y1 -28.1(9) 2_656
C9 P3 O9 Y1 -139.6(8) 2_656
O11 P4 O10 Y1 8.5(6) 4_665
O12 P4 O10 Y1 130.0(5) 4_665
C11 P4 O10 Y1 -114.2(5) 4_665
O1 P1 C1 C2 -169.3(4) .
O2 P1 C1 C2 -42.8(5) .
O3 P1 C1 C2 73.7(5) .
O1 P1 C1 C6 15.4(5) .
O2 P1 C1 C6 141.9(4) .
O3 P1 C1 C6 -101.6(4) .
C6 C1 C2 C3 0.6(8) .
P1 C1 C2 C3 -174.5(4) .
C1 C2 C3 C4 -0.5(8) .
C1 C2 C3 C7 178.2(5) .
C2 C3 C4 C5 -0.7(8) .
C7 C3 C4 C5 -179.5(5) .
C3 C4 C5 C6 1.9(7) .
C3 C4 C5 P2 179.0(4) .
O4 P2 C5 C6 -2.0(5) .
O5 P2 C5 C6 -129.9(4) .
O6 P2 C5 C6 116.9(4) .
O4 P2 C5 C4 -179.1(4) .
O5 P2 C5 C4 53.0(4) .
O6 P2 C5 C4 -60.2(4) .
C4 C5 C6 C1 -1.8(7) .
P2 C5 C6 C1 -178.9(4) .
C2 C1 C6 C5 0.6(8) .
P1 C1 C6 C5 176.0(4) .
C4 C3 C7 C12 -12.0(8) .
C2 C3 C7 C12 169.3(5) .
C4 C3 C7 C8 167.2(5) .
C2 C3 C7 C8 -11.5(8) .
C12 C7 C8 C9 0.5(8) .
C3 C7 C8 C9 -178.7(5) .
C7 C8 C9 C10 1.7(8) .
C7 C8 C9 P3 -175.5(4) .
O9 P3 C9 C8 -138.9(4) .
O7 P3 C9 C8 -12.5(5) .
O8 P3 C9 C8 103.3(4) .
O9 P3 C9 C10 43.8(4) .
O7 P3 C9 C10 170.3(4) .
O8 P3 C9 C10 -73.9(4) .
C8 C9 C10 C11 -2.4(8) .
P3 C9 C10 C11 174.9(4) .
C9 C10 C11 C12 1.0(8) .
C9 C10 C11 P4 -176.5(4) .
O10 P4 C11 C12 176.5(4) .
O11 P4 C11 C12 49.8(6) .
O12 P4 C11 C12 -67.7(5) .
O10 P4 C11 C10 -6.0(6) .
O11 P4 C11 C10 -132.7(5) .
O12 P4 C11 C10 109.8(5) .
C10 C11 C12 C7 1.2(9) .
P4 C11 C12 C7 178.7(4) .
C8 C7 C12 C11 -1.9(8) .
C3 C7 C12 C11 177.3(5) .
